data_1548922
loop_
_publ_author_name
'Settineri, Nicholas S.'
'Arnold, John'

_publ_section_title
;
 Insertion, protonolysis and photolysis reactivity of a thorium monoalkyl
 amidinate complex.
;
_journal_issue 10
_journal_name_full 'Chemical science'
_journal_page_first 2831
_journal_page_last 2841
_journal_paper_doi 10.1039/c7sc05328b
_journal_volume 9
_journal_year 2018
_chemical_formula_sum 'C37 H71 N7 Si Th'
_chemical_formula_weight 874.13
_chemical_name_systematic Th(CNXylCH2SiMe3)(BIMA)3
_space_group_crystal_system monoclinic
_space_group_IT_number 14
_space_group_name_Hall '-P 2yn'
_space_group_name_H-M_alt 'P 1 21/n 1'
_symmetry_space_group_name_Hall '-P 2yn'
_symmetry_space_group_name_H-M 'P 1 21/n 1'
_atom_sites_solution_hydrogens geom
_atom_sites_solution_primary iterative
_atom_sites_solution_secondary difmap
_audit_creation_method SHELXL-2014/7
_audit_update_record
;
2017-12-14 deposited with the CCDC.
2018-02-16 downloaded from the CCDC.
;
_cell_angle_alpha 90
_cell_angle_beta 93.4600(18)
_cell_angle_gamma 90
_cell_formula_units_Z 4
_cell_length_a 10.9839(5)
_cell_length_b 20.9900(8)
_cell_length_c 18.2460(8)
_cell_measurement_reflns_used 9668
_cell_measurement_temperature 100(2)
_cell_measurement_theta_max 25.40
_cell_measurement_theta_min 2.24
_cell_volume 4199.0(3)
_computing_cell_refinement 'Bruker SAINT'
_computing_data_collection 'Bruker APEX2'
_computing_data_reduction 'Bruker SAINT'
_computing_molecular_graphics Mercury
_computing_publication_material WinGX
_computing_structure_refinement 'SHELXL-2014/7 (Sheldrick, 2014)'
_computing_structure_solution 'SHELXT (Sheldrick 2014)'
_diffrn_ambient_temperature 100(2)
_diffrn_detector_area_resol_mean 8.366
_diffrn_measured_fraction_theta_full 1.000
_diffrn_measured_fraction_theta_max 0.995
_diffrn_measurement_device_type 'Bruker APEX-II CCD'
_diffrn_measurement_method 'phi and omega scans'
_diffrn_radiation_type MoK\a
_diffrn_radiation_wavelength 0.71073
_diffrn_reflns_av_R_equivalents 0.0279
_diffrn_reflns_av_unetI/netI 0.0157
_diffrn_reflns_Laue_measured_fraction_full 1.000
_diffrn_reflns_Laue_measured_fraction_max 0.995
_diffrn_reflns_limit_h_max 13
_diffrn_reflns_limit_h_min -13
_diffrn_reflns_limit_k_max 25
_diffrn_reflns_limit_k_min -25
_diffrn_reflns_limit_l_max 22
_diffrn_reflns_limit_l_min -21
_diffrn_reflns_number 60423
_diffrn_reflns_point_group_measured_fraction_full 1.000
_diffrn_reflns_point_group_measured_fraction_max 0.995
_diffrn_reflns_theta_full 25.000
_diffrn_reflns_theta_max 25.459
_diffrn_reflns_theta_min 1.480
_diffrn_source 'microfocus sealed tube'
_exptl_absorpt_coefficient_mu 3.612
_exptl_absorpt_correction_T_max 0.745
_exptl_absorpt_correction_T_min 0.516
_exptl_absorpt_correction_type multi-scan
_exptl_absorpt_process_details SADABS
_exptl_crystal_colour Colorless
_exptl_crystal_density_diffrn 1.383
_exptl_crystal_description Block
_exptl_crystal_F_000 1784
_exptl_crystal_size_max 0.200
_exptl_crystal_size_mid 0.200
_exptl_crystal_size_min 0.150
_refine_diff_density_max 1.103
_refine_diff_density_min -1.137
_refine_diff_density_rms 0.077
_refine_ls_extinction_method none
_refine_ls_goodness_of_fit_ref 1.072
_refine_ls_hydrogen_treatment constr
_refine_ls_matrix_type full
_refine_ls_number_parameters 435
_refine_ls_number_reflns 7751
_refine_ls_number_restraints 6
_refine_ls_restrained_S_all 1.090
_refine_ls_R_factor_all 0.0258
_refine_ls_R_factor_gt 0.0220
_refine_ls_shift/su_max 0.003
_refine_ls_shift/su_mean 0.000
_refine_ls_structure_factor_coef Fsqd
_refine_ls_weighting_details 'w=1/[\s^2^(Fo^2^)+(0.0114P)^2^+10.0343P] where P=(Fo^2^+2Fc^2^)/3'
_refine_ls_weighting_scheme calc
_refine_ls_wR_factor_gt 0.0470
_refine_ls_wR_factor_ref 0.0491
_reflns_Friedel_coverage 0.000
_reflns_number_gt 7080
_reflns_number_total 7751
_reflns_threshold_expression 'I > 2\s(I)'
_cod_data_source_file c7sc05328b2.cif
_cod_data_source_block Th(CNXylCH2TMS)(BIMA)3
_cod_depositor_comments 'Adding full bibliography for 1548917--1548927.cif.'
_cod_database_code 1548922
_shelx_shelxl_version_number 2014/7
_shelx_space_group_comment
;
The symmetry employed for this shelxl refinement is uniquely defined
by the following loop, which should always be used as a source of
symmetry information in preference to the above space-group names.
They are only intended as comments.
;
_shelx_estimated_absorpt_t_min 0.532
_shelx_estimated_absorpt_t_max 0.613

loop_
_space_group_symop_operation_xyz
'x, y, z'
'-x+1/2, y+1/2, -z+1/2'
'-x, -y, -z'
'x-1/2, -y-1/2, z-1/2'

loop_
_atom_site_label
_atom_site_type_symbol
_atom_site_fract_x
_atom_site_fract_y
_atom_site_fract_z
_atom_site_U_iso_or_equiv
_atom_site_adp_type
_atom_site_occupancy
_atom_site_site_symmetry_order
_atom_site_calc_flag
_atom_site_refinement_flags_posn
_atom_site_refinement_flags_adp
C1 C 0.6219(4) 0.8036(3) 0.3359(3) 0.096(2) Uani 1 1 d . .
H1A H 0.6778 0.8152 0.2982 0.143 Uiso 1 1 calc R U
H1B H 0.6272 0.7577 0.3453 0.143 Uiso 1 1 calc R U
H1C H 0.6443 0.8269 0.3813 0.143 Uiso 1 1 calc R U
C2 C 0.5042(5) 0.8192(2) 0.3119(3) 0.0871(17) Uani 1 1 d . U
H2 H 0.4672 0.7978 0.3542 0.105 Uiso 1 1 calc R U
C3 C 0.4485(4) 0.8798(2) 0.3256(2) 0.0589(12) Uani 1 1 d . .
H3A H 0.4900 0.8997 0.3688 0.088 Uiso 1 1 calc R U
H3B H 0.3622 0.8734 0.3344 0.088 Uiso 1 1 calc R U
H3C H 0.4554 0.9076 0.2828 0.088 Uiso 1 1 calc R U
C4 C 0.4475(3) 0.78544(14) 0.18503(19) 0.0301(7) Uani 1 1 d . .
C5 C 0.5300(4) 0.83406(18) 0.1522(3) 0.0578(12) Uani 1 1 d . .
H5A H 0.6084 0.8142 0.1432 0.087 Uiso 1 1 calc R U
H5B H 0.5433 0.8697 0.1865 0.087 Uiso 1 1 calc R U
H5C H 0.4917 0.8498 0.1058 0.087 Uiso 1 1 calc R U
C6 C 0.3829(4) 0.6794(2) 0.0326(2) 0.0468(10) Uani 1 1 d . .
H6A H 0.4545 0.6546 0.0501 0.070 Uiso 1 1 calc R U
H6B H 0.3796 0.6817 -0.0212 0.070 Uiso 1 1 calc R U
H6C H 0.3089 0.6587 0.0483 0.070 Uiso 1 1 calc R U
C7 C 0.3918(4) 0.74526(18) 0.06377(19) 0.0424(9) Uani 1 1 d . .
H7 H 0.4756 0.7612 0.0554 0.051 Uiso 1 1 calc R U
C8 C 0.3010(5) 0.7936(3) 0.0270(2) 0.0752(16) Uani 1 1 d . .
H8A H 0.2176 0.7775 0.0295 0.113 Uiso 1 1 calc R U
H8B H 0.3193 0.7993 -0.0245 0.113 Uiso 1 1 calc R U
H8C H 0.3087 0.8345 0.0526 0.113 Uiso 1 1 calc R U
C9 C 0.0315(6) 0.6738(3) 0.0721(3) 0.088(2) Uani 1 1 d . .
H9A H -0.0292 0.6951 0.1007 0.132 Uiso 1 1 calc R U
H9B H -0.0045 0.6641 0.0229 0.132 Uiso 1 1 calc R U
H9C H 0.1021 0.7019 0.0680 0.132 Uiso 1 1 calc R U
C10 C 0.0683(6) 0.6181(2) 0.1066(2) 0.0763(17) Uani 1 1 d . .
H10 H -0.0119 0.6033 0.1234 0.092 Uiso 1 1 calc R U
C11 C 0.1018(4) 0.5615(2) 0.0636(2) 0.0534(11) Uani 1 1 d . .
H11A H 0.0535 0.5610 0.0167 0.080 Uiso 1 1 calc R U
H11B H 0.0854 0.5228 0.0913 0.080 Uiso 1 1 calc R U
H11C H 0.1888 0.5635 0.0545 0.080 Uiso 1 1 calc R U
C12 C 0.0975(3) 0.59197(14) 0.23527(18) 0.0289(7) Uani 1 1 d . .
C13 C -0.0277(3) 0.56042(18) 0.2334(2) 0.0422(9) Uani 1 1 d . .
H13A H -0.0906 0.5919 0.2191 0.063 Uiso 1 1 calc R U
H13B H -0.0424 0.5436 0.2822 0.063 Uiso 1 1 calc R U
H13C H -0.0307 0.5255 0.1977 0.063 Uiso 1 1 calc R U
C14 C 0.1244(3) 0.49521(16) 0.3674(2) 0.0394(8) Uani 1 1 d . .
H14A H 0.0419 0.4858 0.3468 0.059 Uiso 1 1 calc R U
H14B H 0.1334 0.4796 0.4181 0.059 Uiso 1 1 calc R U
H14C H 0.1843 0.4741 0.3380 0.059 Uiso 1 1 calc R U
C15 C 0.1455(3) 0.56729(16) 0.36658(17) 0.0299(7) Uani 1 1 d . .
H15 H 0.2212 0.5743 0.3988 0.036 Uiso 1 1 calc R U
C16 C 0.0452(3) 0.60414(19) 0.4036(2) 0.0436(9) Uani 1 1 d . .
H16A H 0.0646 0.6497 0.4039 0.065 Uiso 1 1 calc R U
H16B H 0.0403 0.5891 0.4542 0.065 Uiso 1 1 calc R U
H16C H -0.0333 0.5971 0.3763 0.065 Uiso 1 1 calc R U
C17 C -0.0588(3) 0.7604(2) 0.2671(3) 0.0564(11) Uani 1 1 d . .
H17A H -0.0500 0.7234 0.2352 0.085 Uiso 1 1 calc R U
H17B H -0.1221 0.7887 0.2453 0.085 Uiso 1 1 calc R U
H17C H -0.0821 0.7462 0.3155 0.085 Uiso 1 1 calc R U
C18 C 0.0617(3) 0.79612(16) 0.27543(19) 0.0354(8) Uani 1 1 d . .
H18 H 0.0544 0.8318 0.3112 0.043 Uiso 1 1 calc R U
C19 C 0.0961(3) 0.82297(17) 0.2022(2) 0.0423(9) Uani 1 1 d . .
H19A H 0.1729 0.8467 0.2091 0.064 Uiso 1 1 calc R U
H19B H 0.0316 0.8516 0.1827 0.064 Uiso 1 1 calc R U
H19C H 0.1062 0.7880 0.1675 0.064 Uiso 1 1 calc R U
C20 C 0.2082(3) 0.75456(14) 0.37106(16) 0.0271(7) Uani 1 1 d . .
C21 C 0.1734(4) 0.80572(17) 0.42506(19) 0.0446(9) Uani 1 1 d . .
H21A H 0.1832 0.8479 0.4030 0.067 Uiso 1 1 calc R U
H21B H 0.2264 0.8024 0.4701 0.067 Uiso 1 1 calc R U
H21C H 0.0883 0.7998 0.4369 0.067 Uiso 1 1 calc R U
C22 C 0.2756(3) 0.68146(17) 0.51895(18) 0.0360(8) Uani 1 1 d . .
H22A H 0.1991 0.7056 0.5187 0.054 Uiso 1 1 calc R U
H22B H 0.3187 0.6850 0.5674 0.054 Uiso 1 1 calc R U
H22C H 0.2576 0.6366 0.5082 0.054 Uiso 1 1 calc R U
C23 C 0.3554(3) 0.70844(15) 0.46068(16) 0.0266(7) Uani 1 1 d . .
H23 H 0.3793 0.7529 0.4752 0.032 Uiso 1 1 calc R U
C24 C 0.4697(3) 0.6692(2) 0.45809(19) 0.0451(10) Uani 1 1 d . .
H24A H 0.4486 0.6260 0.4412 0.068 Uiso 1 1 calc R U
H24B H 0.5107 0.6671 0.5073 0.068 Uiso 1 1 calc R U
H24C H 0.5244 0.6889 0.4241 0.068 Uiso 1 1 calc R U
C25 C 0.4694(3) 0.48955(16) 0.38915(18) 0.0329(7) Uani 1 1 d . .
H25A H 0.4094 0.4937 0.3475 0.049 Uiso 1 1 calc R U
H25B H 0.4472 0.5179 0.4289 0.049 Uiso 1 1 calc R U
H25C H 0.4707 0.4454 0.4066 0.049 Uiso 1 1 calc R U
C26 C 0.7322(3) 0.51624(18) 0.44222(18) 0.0382(8) Uani 1 1 d . .
H26A H 0.7333 0.4754 0.4682 0.057 Uiso 1 1 calc R U
H26B H 0.7061 0.5500 0.4749 0.057 Uiso 1 1 calc R U
H26C H 0.8142 0.5258 0.4269 0.057 Uiso 1 1 calc R U
C27 C 0.6799(3) 0.45043(16) 0.29594(18) 0.0331(7) Uani 1 1 d . .
H27A H 0.6878 0.4094 0.3214 0.050 Uiso 1 1 calc R U
H27B H 0.7596 0.4634 0.2797 0.050 Uiso 1 1 calc R U
H27C H 0.6220 0.4463 0.2532 0.050 Uiso 1 1 calc R U
C28 C 0.6242(3) 0.59318(14) 0.31440(16) 0.0235(6) Uani 1 1 d . .
H28A H 0.6545 0.6245 0.3518 0.028 Uiso 1 1 calc R U
H28B H 0.6836 0.5921 0.2757 0.028 Uiso 1 1 calc R U
C29 C 0.5057(3) 0.61721(13) 0.28059(15) 0.0216(6) Uani 1 1 d . .
C30 C 0.5324(3) 0.56847(15) 0.16190(16) 0.0253(6) Uani 1 1 d . .
C31 C 0.6792(3) 0.66019(16) 0.14629(18) 0.0329(7) Uani 1 1 d . .
H31A H 0.6091 0.6890 0.1471 0.049 Uiso 1 1 calc R U
H31B H 0.7326 0.6740 0.1082 0.049 Uiso 1 1 calc R U
H31C H 0.7246 0.6610 0.1942 0.049 Uiso 1 1 calc R U
C32 C 0.6351(3) 0.59334(16) 0.12987(16) 0.0293(7) Uani 1 1 d . .
C33 C 0.6933(3) 0.55507(19) 0.07957(18) 0.0417(9) Uani 1 1 d . .
H33 H 0.7635 0.5706 0.0573 0.050 Uiso 1 1 calc R U
C34 C 0.6494(4) 0.4949(2) 0.0621(2) 0.0491(10) Uani 1 1 d . .
H34 H 0.6908 0.4691 0.0288 0.059 Uiso 1 1 calc R U
C35 C 0.5466(4) 0.47206(18) 0.09226(19) 0.0423(9) Uani 1 1 d . .
H35 H 0.5169 0.4309 0.0788 0.051 Uiso 1 1 calc R U
C36 C 0.4855(3) 0.50811(15) 0.14206(17) 0.0301(7) Uani 1 1 d . .
C37 C 0.3718(3) 0.48346(16) 0.17424(19) 0.0363(8) Uani 1 1 d . .
H37A H 0.3310 0.4532 0.1400 0.054 Uiso 1 1 calc R U
H37B H 0.3169 0.5191 0.1828 0.054 Uiso 1 1 calc R U
H37C H 0.3935 0.4620 0.2209 0.054 Uiso 1 1 calc R U
N1 N 0.4400(3) 0.77844(13) 0.25683(17) 0.0411(7) Uani 1 1 d . .
N2 N 0.3800(2) 0.74496(12) 0.14376(14) 0.0282(6) Uani 1 1 d . .
N3 N 0.1372(3) 0.62250(13) 0.17774(15) 0.0359(7) Uani 1 1 d . .
N4 N 0.1733(2) 0.59324(12) 0.29456(13) 0.0238(5) Uani 1 1 d . .
N5 N 0.1580(2) 0.75245(12) 0.30284(14) 0.0286(6) Uani 1 1 d . .
N6 N 0.2928(2) 0.71055(11) 0.38726(13) 0.0232(5) Uani 1 1 d . .
N7 N 0.4685(2) 0.60556(11) 0.21296(13) 0.0208(5) Uani 1 1 d . .
Si1 Si 0.62360(7) 0.51158(4) 0.35964(4) 0.02407(18) Uani 1 1 d . .
Th1 Th 0.31116(2) 0.67955(2) 0.25333(2) 0.01931(4) Uani 1 1 d . .

loop_
_atom_site_aniso_label
_atom_site_aniso_U_11
_atom_site_aniso_U_22
_atom_site_aniso_U_33
_atom_site_aniso_U_23
_atom_site_aniso_U_13
_atom_site_aniso_U_12
C1 0.052(3) 0.123(5) 0.108(5) -0.064(4) -0.032(3) 0.018(3)
C2 0.097(3) 0.052(3) 0.104(3) -0.032(2) -0.056(3) 0.008(2)
C3 0.073(3) 0.048(3) 0.056(3) -0.022(2) 0.000(2) -0.006(2)
C4 0.0244(16) 0.0147(15) 0.052(2) 0.0026(14) 0.0057(14) 0.0026(12)
C5 0.049(2) 0.029(2) 0.100(4) -0.010(2) 0.039(2) -0.0148(17)
C6 0.041(2) 0.069(3) 0.0297(19) -0.0055(18) -0.0013(15) -0.0020(19)
C7 0.051(2) 0.042(2) 0.0346(19) 0.0151(16) 0.0073(16) 0.0019(17)
C8 0.076(3) 0.110(4) 0.039(2) 0.026(3) 0.003(2) 0.034(3)
C9 0.119(5) 0.100(4) 0.041(3) -0.004(3) -0.030(3) 0.069(4)
C10 0.135(5) 0.046(3) 0.041(2) -0.003(2) -0.050(3) 0.007(3)
C11 0.066(3) 0.063(3) 0.030(2) -0.0057(18) -0.0070(18) 0.006(2)
C12 0.0316(17) 0.0179(15) 0.0356(18) -0.0025(13) -0.0112(14) 0.0076(13)
C13 0.0330(19) 0.038(2) 0.053(2) 0.0002(17) -0.0196(16) -0.0008(16)
C14 0.045(2) 0.0341(19) 0.0375(19) 0.0098(15) -0.0071(16) -0.0163(16)
C15 0.0293(17) 0.0340(18) 0.0260(16) 0.0036(14) -0.0001(13) -0.0101(14)
C16 0.038(2) 0.053(2) 0.041(2) -0.0081(18) 0.0124(16) -0.0154(17)
C17 0.035(2) 0.059(3) 0.076(3) 0.025(2) 0.014(2) 0.0164(19)
C18 0.044(2) 0.0250(17) 0.0372(19) 0.0004(14) 0.0061(15) 0.0149(15)
C19 0.043(2) 0.035(2) 0.048(2) 0.0149(17) 0.0027(17) 0.0146(16)
C20 0.0386(18) 0.0185(15) 0.0254(16) -0.0005(12) 0.0107(13) -0.0004(13)
C21 0.073(3) 0.0320(19) 0.0295(18) -0.0048(15) 0.0100(18) 0.0162(18)
C22 0.0423(19) 0.042(2) 0.0239(16) 0.0053(15) 0.0058(14) -0.0027(16)
C23 0.0368(17) 0.0225(16) 0.0208(15) -0.0027(12) 0.0038(13) -0.0094(13)
C24 0.0333(19) 0.074(3) 0.0266(18) -0.0119(18) -0.0085(14) 0.0073(18)
C25 0.0322(17) 0.0320(18) 0.0349(18) 0.0042(14) 0.0068(14) -0.0062(14)
C26 0.0359(19) 0.046(2) 0.0320(18) 0.0162(16) -0.0065(15) -0.0065(16)
C27 0.0312(17) 0.0306(18) 0.0375(18) 0.0045(14) 0.0025(14) 0.0046(14)
C28 0.0242(15) 0.0242(16) 0.0220(15) 0.0030(12) 0.0014(12) -0.0041(12)
C29 0.0254(15) 0.0186(14) 0.0207(15) 0.0047(11) 0.0017(12) -0.0039(12)
C30 0.0310(16) 0.0255(16) 0.0192(14) 0.0014(12) -0.0010(12) 0.0097(13)
C31 0.0306(17) 0.041(2) 0.0279(17) 0.0094(14) 0.0066(13) 0.0034(15)
C32 0.0328(17) 0.0349(18) 0.0200(15) 0.0015(13) 0.0001(13) 0.0104(14)
C33 0.0380(19) 0.060(3) 0.0276(18) -0.0032(17) 0.0045(15) 0.0143(18)
C34 0.056(2) 0.056(3) 0.035(2) -0.0201(18) 0.0028(18) 0.021(2)
C35 0.053(2) 0.037(2) 0.0354(19) -0.0147(16) -0.0076(17) 0.0139(17)
C36 0.0398(18) 0.0254(17) 0.0237(16) -0.0038(13) -0.0083(13) 0.0094(14)
C37 0.045(2) 0.0222(17) 0.0404(19) -0.0044(14) -0.0078(16) 0.0013(15)
N1 0.0532(19) 0.0240(15) 0.0439(18) -0.0072(13) -0.0166(14) -0.0039(13)
N2 0.0351(15) 0.0244(14) 0.0249(13) 0.0065(11) 0.0005(11) -0.0042(11)
N3 0.0542(18) 0.0255(14) 0.0258(14) 0.0003(12) -0.0142(13) 0.0026(13)
N4 0.0243(13) 0.0214(13) 0.0249(13) -0.0001(10) -0.0041(10) -0.0026(10)
N5 0.0371(15) 0.0232(14) 0.0258(14) -0.0011(11) 0.0031(11) 0.0089(11)
N6 0.0299(13) 0.0196(13) 0.0204(12) -0.0018(10) 0.0041(10) -0.0030(11)
N7 0.0270(13) 0.0160(12) 0.0195(12) 0.0011(9) 0.0026(10) 0.0011(10)
Si1 0.0233(4) 0.0262(4) 0.0225(4) 0.0070(3) -0.0002(3) -0.0010(3)
Th1 0.02668(6) 0.01488(6) 0.01634(6) -0.00022(4) 0.00097(4) 0.00202(4)

loop_
_atom_type_symbol
_atom_type_description
_atom_type_scat_dispersion_real
_atom_type_scat_dispersion_imag
_atom_type_scat_source
C C 0.0033 0.0016 'International Tables Vol C Tables 4.2.6.8 and 6.1.1.4'
H H 0.0000 0.0000 'International Tables Vol C Tables 4.2.6.8 and 6.1.1.4'
N N 0.0061 0.0033 'International Tables Vol C Tables 4.2.6.8 and 6.1.1.4'
Si Si 0.0817 0.0704 'International Tables Vol C Tables 4.2.6.8 and 6.1.1.4'
Th Th -7.2400 8.8979 'International Tables Vol C Tables 4.2.6.8 and 6.1.1.4'

loop_
_geom_angle_atom_site_label_1
_geom_angle_atom_site_label_2
_geom_angle_atom_site_label_3
_geom_angle
C2 C1 H1A 109.5
C2 C1 H1B 109.5
H1A C1 H1B 109.5
C2 C1 H1C 109.5
H1A C1 H1C 109.5
H1B C1 H1C 109.5
C1 C2 C3 123.7(4)
C1 C2 N1 118.8(4)
C3 C2 N1 116.2(4)
C1 C2 H2 93.8
C3 C2 H2 93.8
N1 C2 H2 93.8
C2 C3 H3A 109.5
C2 C3 H3B 109.5
H3A C3 H3B 109.5
C2 C3 H3C 109.5
H3A C3 H3C 109.5
H3B C3 H3C 109.5
N1 C4 N2 115.0(3)
N1 C4 C5 122.7(3)
N2 C4 C5 122.2(3)
N1 C4 Th1 56.22(16)
N2 C4 Th1 59.08(16)
C5 C4 Th1 173.1(2)
C4 C5 H5A 109.5
C4 C5 H5B 109.5
H5A C5 H5B 109.5
C4 C5 H5C 109.5
H5A C5 H5C 109.5
H5B C5 H5C 109.5
C7 C6 H6A 109.5
C7 C6 H6B 109.5
H6A C6 H6B 109.5
C7 C6 H6C 109.5
H6A C6 H6C 109.5
H6B C6 H6C 109.5
N2 C7 C6 111.4(3)
N2 C7 C8 109.9(3)
C6 C7 C8 114.5(4)
N2 C7 H7 106.8
C6 C7 H7 106.8
C8 C7 H7 106.8
C7 C8 H8A 109.5
C7 C8 H8B 109.5
H8A C8 H8B 109.5
C7 C8 H8C 109.5
H8A C8 H8C 109.5
H8B C8 H8C 109.5
C10 C9 H9A 109.5
C10 C9 H9B 109.5
H9A C9 H9B 109.5
C10 C9 H9C 109.5
H9A C9 H9C 109.5
H9B C9 H9C 109.5
C9 C10 N3 118.2(4)
C9 C10 C11 120.9(4)
N3 C10 C11 112.8(4)
C9 C10 H10 99.5
N3 C10 H10 99.5
C11 C10 H10 99.5
C10 C11 H11A 109.5
C10 C11 H11B 109.5
H11A C11 H11B 109.5
C10 C11 H11C 109.5
H11A C11 H11C 109.5
H11B C11 H11C 109.5
N4 C12 N3 114.6(3)
N4 C12 C13 123.3(3)
N3 C12 C13 122.1(3)
N4 C12 Th1 56.35(16)
N3 C12 Th1 59.71(17)
C13 C12 Th1 166.5(2)
C12 C13 H13A 109.5
C12 C13 H13B 109.5
H13A C13 H13B 109.5
C12 C13 H13C 109.5
H13A C13 H13C 109.5
H13B C13 H13C 109.5
C15 C14 H14A 109.5
C15 C14 H14B 109.5
H14A C14 H14B 109.5
C15 C14 H14C 109.5
H14A C14 H14C 109.5
H14B C14 H14C 109.5
N4 C15 C14 114.5(3)
N4 C15 C16 113.5(3)
C14 C15 C16 112.3(3)
N4 C15 H15 105.1
C14 C15 H15 105.1
C16 C15 H15 105.1
C15 C16 H16A 109.5
C15 C16 H16B 109.5
H16A C16 H16B 109.5
C15 C16 H16C 109.5
H16A C16 H16C 109.5
H16B C16 H16C 109.5
C18 C17 H17A 109.5
C18 C17 H17B 109.5
H17A C17 H17B 109.5
C18 C17 H17C 109.5
H17A C17 H17C 109.5
H17B C17 H17C 109.5
N5 C18 C19 108.6(3)
N5 C18 C17 109.4(3)
C19 C18 C17 110.9(3)
N5 C18 H18 109.3
C19 C18 H18 109.3
C17 C18 H18 109.3
C18 C19 H19A 109.5
C18 C19 H19B 109.5
H19A C19 H19B 109.5
C18 C19 H19C 109.5
H19A C19 H19C 109.5
H19B C19 H19C 109.5
N6 C20 N5 115.4(3)
N6 C20 C21 123.1(3)
N5 C20 C21 121.5(3)
N6 C20 Th1 59.79(15)
N5 C20 Th1 57.01(15)
C21 C20 Th1 166.5(2)
C20 C21 H21A 109.5
C20 C21 H21B 109.5
H21A C21 H21B 109.5
C20 C21 H21C 109.5
H21A C21 H21C 109.5
H21B C21 H21C 109.5
C23 C22 H22A 109.5
C23 C22 H22B 109.5
H22A C22 H22B 109.5
C23 C22 H22C 109.5
H22A C22 H22C 109.5
H22B C22 H22C 109.5
N6 C23 C24 109.5(2)
N6 C23 C22 112.9(3)
C24 C23 C22 109.5(3)
N6 C23 H23 108.3
C24 C23 H23 108.3
C22 C23 H23 108.3
C23 C24 H24A 109.5
C23 C24 H24B 109.5
H24A C24 H24B 109.5
C23 C24 H24C 109.5
H24A C24 H24C 109.5
H24B C24 H24C 109.5
Si1 C25 H25A 109.5
Si1 C25 H25B 109.5
H25A C25 H25B 109.5
Si1 C25 H25C 109.5
H25A C25 H25C 109.5
H25B C25 H25C 109.5
Si1 C26 H26A 109.5
Si1 C26 H26B 109.5
H26A C26 H26B 109.5
Si1 C26 H26C 109.5
H26A C26 H26C 109.5
H26B C26 H26C 109.5
Si1 C27 H27A 109.5
Si1 C27 H27B 109.5
H27A C27 H27B 109.5
Si1 C27 H27C 109.5
H27A C27 H27C 109.5
H27B C27 H27C 109.5
C29 C28 Si1 117.2(2)
C29 C28 H28A 108.0
Si1 C28 H28A 108.0
C29 C28 H28B 108.0
Si1 C28 H28B 108.0
H28A C28 H28B 107.2
N7 C29 C28 123.0(3)
N7 C29 Th1 72.38(16)
C28 C29 Th1 163.8(2)
C32 C30 C36 121.3(3)
C32 C30 N7 120.5(3)
C36 C30 N7 118.1(3)
C32 C31 H31A 109.5
C32 C31 H31B 109.5
H31A C31 H31B 109.5
C32 C31 H31C 109.5
H31A C31 H31C 109.5
H31B C31 H31C 109.5
C30 C32 C33 118.0(3)
C30 C32 C31 121.4(3)
C33 C32 C31 120.6(3)
C34 C33 C32 120.5(4)
C34 C33 H33 119.7
C32 C33 H33 119.7
C35 C34 C33 120.8(3)
C35 C34 H34 119.6
C33 C34 H34 119.6
C34 C35 C36 120.9(4)
C34 C35 H35 119.5
C36 C35 H35 119.5
C35 C36 C30 118.4(3)
C35 C36 C37 121.0(3)
C30 C36 C37 120.6(3)
C36 C37 H37A 109.5
C36 C37 H37B 109.5
H37A C37 H37B 109.5
C36 C37 H37C 109.5
H37A C37 H37C 109.5
H37B C37 H37C 109.5
C4 N1 C2 123.8(4)
C4 N1 Th1 97.75(19)
C2 N1 Th1 138.3(3)
C4 N2 C7 118.6(3)
C4 N2 Th1 94.62(19)
C7 N2 Th1 144.9(2)
C12 N3 C10 119.6(4)
C12 N3 Th1 93.98(18)
C10 N3 Th1 145.9(3)
C12 N4 C15 124.6(3)
C12 N4 Th1 97.52(19)
C15 N4 Th1 134.23(18)
C20 N5 C18 123.2(3)
C20 N5 Th1 96.28(19)
C18 N5 Th1 138.8(2)
C20 N6 C23 120.4(2)
C20 N6 Th1 93.37(17)
C23 N6 Th1 143.80(19)
C29 N7 C30 125.6(2)
C29 N7 Th1 77.51(17)
C30 N7 Th1 156.46(18)
C27 Si1 C25 110.53(15)
C27 Si1 C26 108.64(16)
C25 Si1 C26 109.08(16)
C27 Si1 C28 109.87(14)
C25 Si1 C28 112.05(14)
C26 Si1 C28 106.53(15)
N7 Th1 N5 176.04(8)
N7 Th1 N4 94.66(8)
N5 Th1 N4 84.35(8)
N7 Th1 N1 97.12(9)
N5 Th1 N1 82.80(10)
N4 Th1 N1 160.05(9)
N7 Th1 C29 30.11(8)
N5 Th1 C29 146.08(9)
N4 Th1 C29 94.90(8)
N1 Th1 C29 87.39(9)
N7 Th1 N6 122.95(8)
N5 Th1 N6 53.10(8)
N4 Th1 N6 79.20(8)
N1 Th1 N6 80.89(9)
C29 Th1 N6 93.33(9)
N7 Th1 N2 81.96(8)
N5 Th1 N2 101.01(8)
N4 Th1 N2 146.04(8)
N1 Th1 N2 52.24(9)
C29 Th1 N2 98.29(9)
N6 Th1 N2 130.69(8)
N7 Th1 N3 93.31(9)
N5 Th1 N3 89.10(9)
N4 Th1 N3 51.98(8)
N1 Th1 N3 142.63(9)
C29 Th1 N3 117.02(9)
N6 Th1 N3 122.12(9)
N2 Th1 N3 94.31(9)
N7 Th1 C20 149.42(8)
N5 Th1 C20 26.71(9)
N4 Th1 C20 84.37(8)
N1 Th1 C20 77.30(10)
C29 Th1 C20 119.37(9)
N6 Th1 C20 26.83(8)
N2 Th1 C20 115.15(8)
N3 Th1 C20 109.46(9)
N7 Th1 C12 98.02(8)
N5 Th1 C12 82.78(9)
N4 Th1 C12 26.13(8)
N1 Th1 C12 161.91(9)
C29 Th1 C12 110.64(8)
N6 Th1 C12 98.98(8)
N2 Th1 C12 120.57(8)
N3 Th1 C12 26.31(9)
C20 Th1 C12 94.35(9)
N7 Th1 C4 88.06(8)
N5 Th1 C4 93.48(8)
N4 Th1 C4 171.26(8)
N1 Th1 C4 26.03(9)
C29 Th1 C4 91.61(8)
N6 Th1 C4 106.26(9)
N2 Th1 C4 26.30(9)
N3 Th1 C4 119.64(9)
C20 Th1 C4 97.50(8)
C12 Th1 C4 145.22(9)

loop_
_geom_bond_atom_site_label_1
_geom_bond_atom_site_label_2
_geom_bond_distance
C1 C2 1.379(7)
C1 H1A 0.9800
C1 H1B 0.9800
C1 H1C 0.9800
C2 C3 1.440(6)
C2 N1 1.468(5)
C2 H2 1.0000
C3 H3A 0.9800
C3 H3B 0.9800
C3 H3C 0.9800
C4 N1 1.326(5)
C4 N2 1.331(4)
C4 C5 1.512(5)
C4 Th1 2.993(3)
C5 H5A 0.9800
C5 H5B 0.9800
C5 H5C 0.9800
C6 C7 1.496(5)
C6 H6A 0.9800
C6 H6B 0.9800
C6 H6C 0.9800
C7 N2 1.473(4)
C7 C8 1.546(5)
C7 H7 1.0000
C8 H8A 0.9800
C8 H8B 0.9800
C8 H8C 0.9800
C9 C10 1.377(6)
C9 H9A 0.9800
C9 H9B 0.9800
C9 H9C 0.9800
C10 N3 1.466(4)
C10 C11 1.481(6)
C10 H10 1.0000
C11 H11A 0.9800
C11 H11B 0.9800
C11 H11C 0.9800
C12 N4 1.325(4)
C12 N3 1.326(4)
C12 C13 1.525(5)
C12 Th1 2.984(3)
C13 H13A 0.9800
C13 H13B 0.9800
C13 H13C 0.9800
C14 C15 1.531(5)
C14 H14A 0.9800
C14 H14B 0.9800
C14 H14C 0.9800
C15 N4 1.471(4)
C15 C16 1.536(5)
C15 H15 1.0000
C16 H16A 0.9800
C16 H16B 0.9800
C16 H16C 0.9800
C17 C18 1.520(5)
C17 H17A 0.9800
C17 H17B 0.9800
C17 H17C 0.9800
C18 N5 1.465(4)
C18 C19 1.519(5)
C18 H18 1.0000
C19 H19A 0.9800
C19 H19B 0.9800
C19 H19C 0.9800
C20 N6 1.331(4)
C20 N5 1.331(4)
C20 C21 1.522(4)
C20 Th1 2.944(3)
C21 H21A 0.9800
C21 H21B 0.9800
C21 H21C 0.9800
C22 C23 1.528(4)
C22 H22A 0.9800
C22 H22B 0.9800
C22 H22C 0.9800
C23 N6 1.469(4)
C23 C24 1.505(5)
C23 H23 1.0000
C24 H24A 0.9800
C24 H24B 0.9800
C24 H24C 0.9800
C25 Si1 1.866(3)
C25 H25A 0.9800
C25 H25B 0.9800
C25 H25C 0.9800
C26 Si1 1.867(3)
C26 H26A 0.9800
C26 H26B 0.9800
C26 H26C 0.9800
C27 Si1 1.862(3)
C27 H27A 0.9800
C27 H27B 0.9800
C27 H27C 0.9800
C28 C29 1.494(4)
C28 Si1 1.901(3)
C28 H28A 0.9900
C28 H28B 0.9900
C29 N7 1.299(4)
C29 Th1 2.529(3)
C30 C32 1.402(4)
C30 C36 1.407(4)
C30 N7 1.430(4)
C31 C32 1.509(5)
C31 H31A 0.9800
C31 H31B 0.9800
C31 H31C 0.9800
C32 C33 1.403(5)
C33 C34 1.381(6)
C33 H33 0.9500
C34 C35 1.372(6)
C34 H34 0.9500
C35 C36 1.387(5)
C35 H35 0.9500
C36 C37 1.503(5)
C37 H37A 0.9800
C37 H37B 0.9800
C37 H37C 0.9800
N1 Th1 2.511(3)
N2 Th1 2.576(2)
N3 Th1 2.583(3)
N4 Th1 2.505(2)
N5 Th1 2.484(2)
N6 Th1 2.548(2)
N7 Th1 2.469(2)
